data_4036567
loop_
_publ_author_name
'Saulnier, Steve'
'Golovanov, Alexander A.'
'Ivanov, Alexandr Yu'
'Boyarskaya, Irina A.'
'Vasilyev, Aleksander V.'

_publ_section_title
;
 Transformations of Conjugated Enynones in the Superacid CF3SO3H.
 Synthesis of Butadienyl Triflates, Indanones, and Indenes.
;
_journal_issue 5
_journal_name_full 'The Journal of organic chemistry'
_journal_page_first 1967
_journal_page_last 1980
_journal_paper_doi 10.1021/acs.joc.5b02785
_journal_volume 81
_journal_year 2016
_chemical_formula_moiety 'C17 H13 Cl O2'
_chemical_formula_sum 'C17 H13 Cl O2'
_chemical_formula_weight 284.72
_space_group_crystal_system monoclinic
_space_group_IT_number 14
_space_group_name_Hall '-P 2ybc'
_space_group_name_H-M_alt 'P 1 21/c 1'
_atom_sites_solution_hydrogens geom
_atom_sites_solution_primary iterative
_audit_creation_date 2015-08-19
_audit_creation_method
;
Olex2 1.2
(compiled 2015.01.26 svn.r3150 for OlexSys, GUI svn.r4998)
;
_cell_angle_alpha 90
_cell_angle_beta 116.132(8)
_cell_angle_gamma 90
_cell_formula_units_Z 4
_cell_length_a 14.3087(10)
_cell_length_b 7.3431(4)
_cell_length_c 14.2190(9)
_cell_measurement_reflns_used 2633
_cell_measurement_temperature 100.01(10)
_cell_measurement_theta_max 74.9550
_cell_measurement_theta_min 6.2370
_cell_volume 1341.28(17)
_computing_cell_refinement
;
CrysAlisPro, Agilent Technologies,
Version 1.171.36.32 (release 02-08-2013 CrysAlis171 .NET)
(compiled Aug  2 2013,16:46:58)
;
_computing_data_collection
;
CrysAlisPro, Agilent Technologies,
Version 1.171.36.32 (release 02-08-2013 CrysAlis171 .NET)
(compiled Aug  2 2013,16:46:58)
;
_computing_data_reduction
;
CrysAlisPro, Agilent Technologies,
Version 1.171.36.32 (release 02-08-2013 CrysAlis171 .NET)
(compiled Aug  2 2013,16:46:58)
;
_computing_molecular_graphics 'Olex2 (Dolomanov et al., 2009)'
_computing_publication_material 'Olex2 (Dolomanov et al., 2009)'
_computing_structure_refinement 'ShelXL (Sheldrick, 2008)'
_computing_structure_solution
;
Superflip (Palatinus & Chapuis, 2007;Palatinus & van der Lee, 2008;
Palatinus et al., 2012)
;
_diffrn_ambient_temperature 100.01(10)
_diffrn_detector_area_resol_mean 10.3829
_diffrn_measured_fraction_theta_full 0.975
_diffrn_measured_fraction_theta_max 0.973
_diffrn_measurement_details
;
#__ type_ start__ end____ width___ exp.time_
  1 omega  -50.00   29.00   1.0000    4.0000
omega____ theta____ kappa____ phi______ frames
    -      -40.3787   38.0000  -90.0000 79

#__ type_ start__ end____ width___ exp.time_
  2 omega -116.00  -43.00   1.0000    4.0000
omega____ theta____ kappa____ phi______ frames
    -      -40.3787  -38.0000  -90.0000 73

#__ type_ start__ end____ width___ exp.time_
  3 omega  -41.00   11.00   1.0000    4.0000
omega____ theta____ kappa____ phi______ frames
    -      -40.3787   30.0000 -146.0000 52

#__ type_ start__ end____ width___ exp.time_
  4 omega   95.00  125.00   1.0000    4.0000
omega____ theta____ kappa____ phi______ frames
    -       40.3787  178.0000  -30.0000 30

#__ type_ start__ end____ width___ exp.time_
  5 omega   55.00   81.00   1.0000    4.0000
omega____ theta____ kappa____ phi______ frames
    -       40.3787 -178.0000 -120.0000 26

#__ type_ start__ end____ width___ exp.time_
  6 omega   74.00  105.00   1.0000    9.0000
omega____ theta____ kappa____ phi______ frames
    -      113.0000  -95.0000  -90.0000 31

#__ type_ start__ end____ width___ exp.time_
  7 omega   41.00   67.00   1.0000    9.0000
omega____ theta____ kappa____ phi______ frames
    -      113.0000  -95.0000  -90.0000 26

#__ type_ start__ end____ width___ exp.time_
  8 omega   53.00   79.00   1.0000    9.0000
omega____ theta____ kappa____ phi______ frames
    -      113.0000  -45.0000  150.0000 26

#__ type_ start__ end____ width___ exp.time_
  9 omega   36.00   61.00   1.0000    9.0000
omega____ theta____ kappa____ phi______ frames
    -      113.0000  -30.0000   30.0000 25

#__ type_ start__ end____ width___ exp.time_
 10 omega  151.00  177.00   1.0000    9.0000
omega____ theta____ kappa____ phi______ frames
    -      113.0000  112.0000 -120.0000 26

#__ type_ start__ end____ width___ exp.time_
 11 omega  106.00  146.00   1.0000    9.0000
omega____ theta____ kappa____ phi______ frames
    -      113.0000  112.0000  -90.0000 40

#__ type_ start__ end____ width___ exp.time_
 12 omega   58.00   89.00   1.0000    9.0000
omega____ theta____ kappa____ phi______ frames
    -      113.0000  -30.0000  150.0000 31

#__ type_ start__ end____ width___ exp.time_
 13 omega   90.00  130.00   1.0000    9.0000
omega____ theta____ kappa____ phi______ frames
    -      113.0000  -77.0000    0.0000 40

#__ type_ start__ end____ width___ exp.time_
 14 omega  151.00  177.00   1.0000    9.0000
omega____ theta____ kappa____ phi______ frames
    -      113.0000  112.0000  120.0000 26

#__ type_ start__ end____ width___ exp.time_
 15 omega   37.00   91.00   1.0000    9.0000
omega____ theta____ kappa____ phi______ frames
    -      113.0000  -30.0000  -90.0000 54

#__ type_ start__ end____ width___ exp.time_
 16 omega  103.00  149.00   1.0000    9.0000
omega____ theta____ kappa____ phi______ frames
    -      113.0000  112.0000 -120.0000 46

#__ type_ start__ end____ width___ exp.time_
 17 omega  103.00  137.00   1.0000    9.0000
omega____ theta____ kappa____ phi______ frames
    -      113.0000  178.0000   60.0000 34

#__ type_ start__ end____ width___ exp.time_
 18 omega   63.00   89.00   1.0000    9.0000
omega____ theta____ kappa____ phi______ frames
    -      113.0000  178.0000   60.0000 26

#__ type_ start__ end____ width___ exp.time_
 19 omega   44.00   76.00   1.0000    9.0000
omega____ theta____ kappa____ phi______ frames
    -      113.0000  -30.0000   90.0000 32

#__ type_ start__ end____ width___ exp.time_
 20 omega   49.00  112.00   1.0000    9.0000
omega____ theta____ kappa____ phi______ frames
    -      113.0000 -112.0000   90.0000 63

#__ type_ start__ end____ width___ exp.time_
 21 omega   41.00   67.00   1.0000    9.0000
omega____ theta____ kappa____ phi______ frames
    -      113.0000  -95.0000   30.0000 26

#__ type_ start__ end____ width___ exp.time_
 22 omega   80.00  128.00   1.0000    9.0000
omega____ theta____ kappa____ phi______ frames
    -      113.0000   77.0000 -180.0000 48

#__ type_ start__ end____ width___ exp.time_
 23 omega   33.00   58.00   1.0000    9.0000
omega____ theta____ kappa____ phi______ frames
    -      113.0000    0.0000  150.0000 25
;
_diffrn_measurement_device_type 'SuperNova, Dual, Cu at zero, Atlas'
_diffrn_measurement_method '\w scans'
_diffrn_orient_matrix_UB_11 -0.0310848000
_diffrn_orient_matrix_UB_12 0.0566681000
_diffrn_orient_matrix_UB_13 -0.1143225000
_diffrn_orient_matrix_UB_21 -0.1128375000
_diffrn_orient_matrix_UB_22 -0.0598977000
_diffrn_orient_matrix_UB_23 -0.0303585000
_diffrn_orient_matrix_UB_31 -0.0257771000
_diffrn_orient_matrix_UB_32 0.1929344000
_diffrn_orient_matrix_UB_33 0.0240233000
_diffrn_radiation_monochromator mirror
_diffrn_radiation_type CuK\a
_diffrn_radiation_wavelength 1.54184
_diffrn_reflns_av_R_equivalents 0.0294
_diffrn_reflns_av_unetI/netI 0.0338
_diffrn_reflns_Laue_measured_fraction_full 0.975
_diffrn_reflns_Laue_measured_fraction_max 0.973
_diffrn_reflns_limit_h_max 14
_diffrn_reflns_limit_h_min -17
_diffrn_reflns_limit_k_max 9
_diffrn_reflns_limit_k_min -6
_diffrn_reflns_limit_l_max 17
_diffrn_reflns_limit_l_min -17
_diffrn_reflns_number 6452
_diffrn_reflns_point_group_measured_fraction_full 0.975
_diffrn_reflns_point_group_measured_fraction_max 0.973
_diffrn_reflns_theta_full 67.684
_diffrn_reflns_theta_max 72.495
_diffrn_reflns_theta_min 6.237
_diffrn_source 'SuperNova (Cu) X-ray Source'
_exptl_absorpt_coefficient_mu 2.501
_exptl_absorpt_correction_T_max 1.00000
_exptl_absorpt_correction_T_min 0.65638
_exptl_absorpt_correction_type multi-scan
_exptl_absorpt_process_details
;
CrysAlisPro, Agilent Technologies,
Version 1.171.36.32 (release 02-08-2013 CrysAlis171 .NET)
(compiled Aug  2 2013,16:46:58)
Empirical absorption correction using spherical harmonics,
 implemented in SCALE3 ABSPACK scaling algorithm.
;
_exptl_crystal_colour
;
;
_exptl_crystal_density_diffrn 1.410
_exptl_crystal_description
;
;
_exptl_crystal_F_000 592
_exptl_crystal_size_max 0.2
_exptl_crystal_size_mid 0.15
_exptl_crystal_size_min 0.1
_refine_diff_density_max 0.330
_refine_diff_density_min -0.268
_refine_diff_density_rms 0.056
_refine_ls_extinction_method none
_refine_ls_goodness_of_fit_ref 1.071
_refine_ls_hydrogen_treatment constr
_refine_ls_matrix_type full
_refine_ls_number_parameters 181
_refine_ls_number_reflns 2586
_refine_ls_number_restraints 0
_refine_ls_restrained_S_all 1.071
_refine_ls_R_factor_all 0.0451
_refine_ls_R_factor_gt 0.0368
_refine_ls_shift/su_max 0.001
_refine_ls_shift/su_mean 0.000
_refine_ls_structure_factor_coef Fsqd
_refine_ls_weighting_details 'w=1/[\s^2^(Fo^2^)+(0.0569P)^2^+0.2259P] where P=(Fo^2^+2Fc^2^)/3'
_refine_ls_weighting_scheme calc
_refine_ls_wR_factor_gt 0.0935
_refine_ls_wR_factor_ref 0.1017
_reflns_Friedel_coverage 0.000
_reflns_number_gt 2205
_reflns_number_total 2586
_reflns_threshold_expression 'I > 2\s(I)'
_cod_data_source_file jo5b02785_si_003.cif
_cod_data_source_block sau_157
_cod_original_cell_volume 1341.28(16)
_cod_database_code 4036567
_chemical_oxdiff_formula 'C10 H10 Cl O2'
_shelx_space_group_comment
;
The symmetry employed for this shelxl refinement is uniquely defined
by the following loop, which should always be used as a source of
symmetry information in preference to the above space-group names.
They are only intended as comments.
;
_reflns_odcompleteness_completeness 91.15
_reflns_odcompleteness_iscentric 1
_reflns_odcompleteness_theta 80.95
_olex2_refinement_description
;
1. Fixed Uiso
 At 1.2 times of:
  All C(H) groups, All C(H,H) groups
2.a Ternary CH refined with riding coordinates:
 C7(H7)
2.b Secondary CH2 refined with riding coordinates:
 C2(H2A,H2B), C11(H11A,H11B)
2.c Aromatic/amide H refined with riding coordinates:
 C4(H4), C5(H5), C6(H6), C9(H9), C12(H12), C14(H14), C15(H15), C16(H16)
;
_shelx_shelxl_version_number 2014/7
_olex2_submission_special_instructions 'No special instructions were received'

loop_
_space_group_symop_operation_xyz
'x, y, z'
'-x, y+1/2, -z+1/2'
'-x, -y, -z'
'x, -y-1/2, z-1/2'

loop_
_atom_site_label
_atom_site_type_symbol
_atom_site_fract_x
_atom_site_fract_y
_atom_site_fract_z
_atom_site_U_iso_or_equiv
_atom_site_adp_type
_atom_site_occupancy
_atom_site_site_symmetry_order
_atom_site_calc_flag
_atom_site_refinement_flags_posn
Cl1 Cl 0.20849(3) 0.61096(6) 0.24896(3) 0.02533(14) Uani 1 1 d .
O1 O 0.47968(9) 1.00423(17) 0.71598(9) 0.0212(3) Uani 1 1 d .
O2 O 0.76422(11) 0.75667(19) 1.07818(10) 0.0282(3) Uani 1 1 d .
C3 C 0.29737(13) 0.6983(2) 0.36898(12) 0.0194(3) Uani 1 1 d .
C4 C 0.40317(13) 0.6768(2) 0.39931(13) 0.0195(3) Uani 1 1 d .
H4 H 0.4266 0.6184 0.3556 0.023 Uiso 1 1 calc R
C1 C 0.51261(13) 0.9073(2) 0.66698(12) 0.0169(3) Uani 1 1 d .
C2 C 0.62616(12) 0.8577(2) 0.70973(12) 0.0177(3) Uani 1 1 d .
H2A H 0.6525 0.8997 0.6613 0.021 Uiso 1 1 calc R
H2B H 0.6328 0.7262 0.7142 0.021 Uiso 1 1 calc R
C5 C 0.33172(13) 0.8554(2) 0.52837(13) 0.0190(3) Uani 1 1 d .
H5 H 0.3079 0.9157 0.5712 0.023 Uiso 1 1 calc R
C6 C 0.47368(13) 0.7444(2) 0.49632(13) 0.0180(3) Uani 1 1 d .
H6 H 0.5448 0.7300 0.5179 0.022 Uiso 1 1 calc R
C7 C 0.69289(12) 0.9394(2) 0.81806(12) 0.0173(3) Uani 1 1 d .
H7 H 0.6889 1.0726 0.8133 0.021 Uiso 1 1 calc R
C8 C 0.80561(13) 0.8811(2) 0.86078(13) 0.0183(3) Uani 1 1 d .
C9 C 0.26062(13) 0.7879(2) 0.43220(13) 0.0209(3) Uani 1 1 d .
H9 H 0.1895 0.8024 0.4104 0.025 Uiso 1 1 calc R
C10 C 0.43855(13) 0.8337(2) 0.56162(12) 0.0171(3) Uani 1 1 d .
C11 C 0.66017(13) 0.8751(2) 0.90281(12) 0.0184(3) Uani 1 1 d .
H11A H 0.6301 0.9752 0.9248 0.022 Uiso 1 1 calc R
H11B H 0.6090 0.7783 0.8757 0.022 Uiso 1 1 calc R
C12 C 0.97399(14) 0.8322(3) 0.86793(14) 0.0279(4) Uani 1 1 d .
H12 H 1.0191 0.8404 0.8369 0.033 Uiso 1 1 calc R
C13 C 0.84279(14) 0.8074(2) 0.96118(12) 0.0202(3) Uani 1 1 d .
C14 C 0.87233(14) 0.8925(2) 0.81305(13) 0.0218(4) Uani 1 1 d .
H14 H 0.8490 0.9395 0.7458 0.026 Uiso 1 1 calc R
C15 C 0.94459(15) 0.7462(3) 1.01622(14) 0.0261(4) Uani 1 1 d .
H15 H 0.9678 0.6977 1.0832 0.031 Uiso 1 1 calc R
C16 C 1.01041(15) 0.7595(3) 0.96873(15) 0.0307(4) Uani 1 1 d .
H16 H 1.0790 0.7200 1.0039 0.037 Uiso 1 1 calc R
C17 C 0.75816(14) 0.8068(2) 0.99416(13) 0.0204(3) Uani 1 1 d .

loop_
_atom_site_aniso_label
_atom_site_aniso_U_11
_atom_site_aniso_U_22
_atom_site_aniso_U_33
_atom_site_aniso_U_23
_atom_site_aniso_U_13
_atom_site_aniso_U_12
Cl1 0.0207(2) 0.0304(2) 0.0176(2) -0.00122(15) 0.00170(16) -0.00417(16)
O1 0.0208(6) 0.0245(6) 0.0182(5) 0.0001(5) 0.0084(5) 0.0042(5)
O2 0.0308(7) 0.0367(7) 0.0172(6) 0.0051(5) 0.0106(5) -0.0007(6)
C3 0.0180(8) 0.0215(8) 0.0139(7) 0.0027(6) 0.0027(6) -0.0020(6)
C4 0.0211(8) 0.0199(8) 0.0178(8) 0.0019(6) 0.0089(7) 0.0008(6)
C1 0.0184(8) 0.0169(7) 0.0158(7) 0.0030(6) 0.0078(6) 0.0004(6)
C2 0.0159(8) 0.0228(8) 0.0136(7) -0.0003(6) 0.0057(6) 0.0000(6)
C5 0.0166(8) 0.0214(8) 0.0190(8) 0.0030(6) 0.0080(6) 0.0013(6)
C6 0.0162(8) 0.0203(8) 0.0171(7) 0.0024(6) 0.0068(6) 0.0013(6)
C7 0.0173(8) 0.0187(7) 0.0158(7) -0.0018(6) 0.0071(6) -0.0017(6)
C8 0.0166(8) 0.0190(8) 0.0150(7) -0.0030(6) 0.0031(6) -0.0019(6)
C9 0.0150(8) 0.0244(8) 0.0214(8) 0.0025(7) 0.0062(7) -0.0004(6)
C10 0.0171(8) 0.0179(8) 0.0153(7) 0.0035(6) 0.0062(6) 0.0013(6)
C11 0.0199(8) 0.0218(8) 0.0143(7) -0.0013(6) 0.0082(7) -0.0021(6)
C12 0.0211(9) 0.0403(10) 0.0239(9) -0.0022(8) 0.0114(7) 0.0008(8)
C13 0.0209(9) 0.0212(8) 0.0161(8) -0.0010(6) 0.0059(7) -0.0008(6)
C14 0.0180(8) 0.0296(9) 0.0158(7) -0.0010(6) 0.0055(7) 0.0001(7)
C15 0.0227(9) 0.0309(9) 0.0186(8) 0.0027(7) 0.0034(7) 0.0030(7)
C16 0.0169(9) 0.0428(11) 0.0262(9) 0.0023(8) 0.0038(7) 0.0070(8)
C17 0.0232(9) 0.0185(8) 0.0175(8) -0.0019(6) 0.0072(7) -0.0032(6)

loop_
_atom_type_symbol
_atom_type_description
_atom_type_scat_dispersion_real
_atom_type_scat_dispersion_imag
_atom_type_scat_source
C C 0.0181 0.0091 'International Tables Vol C Tables 4.2.6.8 and 6.1.1.4'
H H 0.0000 0.0000 'International Tables Vol C Tables 4.2.6.8 and 6.1.1.4'
Cl Cl 0.3639 0.7018 'International Tables Vol C Tables 4.2.6.8 and 6.1.1.4'
O O 0.0492 0.0322 'International Tables Vol C Tables 4.2.6.8 and 6.1.1.4'

loop_
_geom_angle_atom_site_label_1
_geom_angle_atom_site_label_2
_geom_angle_atom_site_label_3
_geom_angle
C4 C3 Cl1 119.25(13)
C4 C3 C9 121.60(15)
C9 C3 Cl1 119.15(13)
C3 C4 C6 118.83(15)
O1 C1 C2 121.79(15)
O1 C1 C10 119.76(15)
C10 C1 C2 118.45(13)
C1 C2 C7 113.24(13)
C9 C5 C10 120.74(15)
C4 C6 C10 120.59(15)
C2 C7 C11 113.28(13)
C8 C7 C2 112.00(13)
C8 C7 C11 103.63(13)
C13 C8 C7 112.29(14)
C13 C8 C14 119.12(16)
C14 C8 C7 128.60(15)
C5 C9 C3 118.96(15)
C5 C10 C1 118.84(14)
C5 C10 C6 119.27(15)
C6 C10 C1 121.89(15)
C17 C11 C7 106.58(13)
C14 C12 C16 121.61(17)
C8 C13 C17 109.24(15)
C15 C13 C8 122.30(16)
C15 C13 C17 128.46(16)
C12 C14 C8 118.69(16)
C16 C15 C13 118.20(17)
C15 C16 C12 120.08(18)
O2 C17 C11 125.47(16)
O2 C17 C13 126.77(16)
C13 C17 C11 107.74(13)

loop_
_geom_bond_atom_site_label_1
_geom_bond_atom_site_label_2
_geom_bond_distance
Cl1 C3 1.7406(17)
O1 C1 1.226(2)
O2 C17 1.216(2)
C3 C4 1.388(2)
C3 C9 1.391(2)
C4 C6 1.393(2)
C1 C2 1.507(2)
C1 C10 1.504(2)
C2 C7 1.533(2)
C5 C9 1.387(2)
C5 C10 1.396(2)
C6 C10 1.398(2)
C7 C8 1.513(2)
C7 C11 1.546(2)
C8 C13 1.395(2)
C8 C14 1.396(2)
C11 C17 1.517(2)
C12 C14 1.386(3)
C12 C16 1.398(3)
C13 C15 1.390(3)
C13 C17 1.478(2)
C15 C16 1.383(3)
